data_4026180
loop_
_publ_author_name
'Yao-Zong Liu'
'Rui-Ling Cheng'
'Peng-Fei Xu'

_publ_section_title
;
 Asymmetric Michael Addition of 1-Acetylindolin-3-ones to \b-Nitrostyrenes
 Catalyzed by Bifunctional Thioureas: A Simple Access to 2-Functionalized
 Indoles
;
_journal_name_full 'Journal of Organic Chemistry'
_journal_page_first 2884
_journal_page_last 2887
_journal_paper_doi 10.1021/jo102022g
_journal_volume 76
_journal_year 2011
_chemical_formula_sum 'C18 H15 Br N2 O4'
_chemical_formula_weight 403.23
_chemical_name_systematic
; 
 ? 
;
_space_group_IT_number 14
_symmetry_cell_setting monoclinic
_symmetry_space_group_name_Hall '-P 2ybc'
_symmetry_space_group_name_H-M 'P 1 21/c 1'
_atom_sites_solution_hydrogens geom
_atom_sites_solution_primary direct
_atom_sites_solution_secondary difmap
_audit_creation_method SHELXL-97
_cell_angle_alpha 90.00
_cell_angle_beta 99.727(11)
_cell_angle_gamma 90.00
_cell_formula_units_Z 4
_cell_length_a 8.870(6)
_cell_length_b 11.581(7)
_cell_length_c 17.350(12)
_cell_measurement_reflns_used 1300
_cell_measurement_temperature 296(2)
_cell_measurement_theta_max 24.19
_cell_measurement_theta_min 2.33
_cell_volume 1757(2)
_computing_cell_refinement 'Bruker SAINT'
_computing_data_collection 'Bruker APEX2'
_computing_data_reduction 'Bruker SAINT'
_computing_molecular_graphics 'Bruker SHELXTL'
_computing_publication_material 'Bruker SHELXTL'
_computing_structure_refinement 'SHELXL-97 (Sheldrick, 2008)'
_computing_structure_solution 'SHELXS-97 (Sheldrick, 2008)'
_diffrn_ambient_temperature 296(2)
_diffrn_measured_fraction_theta_full 0.971
_diffrn_measured_fraction_theta_max 0.971
_diffrn_measurement_device_type 'Bruker APEX-II CCD'
_diffrn_measurement_method '\f and \w scans'
_diffrn_radiation_monochromator graphite
_diffrn_radiation_source 'fine-focus sealed tube'
_diffrn_radiation_type MoK\a
_diffrn_radiation_wavelength 0.71073
_diffrn_reflns_av_R_equivalents 0.0400
_diffrn_reflns_av_sigmaI/netI 0.0764
_diffrn_reflns_limit_h_max 10
_diffrn_reflns_limit_h_min -10
_diffrn_reflns_limit_k_max 13
_diffrn_reflns_limit_k_min -13
_diffrn_reflns_limit_l_max 21
_diffrn_reflns_limit_l_min -7
_diffrn_reflns_number 6189
_diffrn_reflns_theta_full 25.50
_diffrn_reflns_theta_max 25.50
_diffrn_reflns_theta_min 2.38
_exptl_absorpt_coefficient_mu 2.365
_exptl_absorpt_correction_T_max 0.5183
_exptl_absorpt_correction_T_min 0.4916
_exptl_absorpt_correction_type multi-scan
_exptl_absorpt_process_details SADABS
_exptl_crystal_colour colorless
_exptl_crystal_density_diffrn 1.525
_exptl_crystal_description block
_exptl_crystal_F_000 816
_exptl_crystal_size_max 0.35
_exptl_crystal_size_mid 0.33
_exptl_crystal_size_min 0.32
_refine_diff_density_max 0.857
_refine_diff_density_min -0.596
_refine_diff_density_rms 0.074
_refine_ls_extinction_method none
_refine_ls_goodness_of_fit_ref 1.022
_refine_ls_hydrogen_treatment constr
_refine_ls_matrix_type full
_refine_ls_number_parameters 227
_refine_ls_number_reflns 3172
_refine_ls_number_restraints 0
_refine_ls_restrained_S_all 1.022
_refine_ls_R_factor_all 0.1195
_refine_ls_R_factor_gt 0.0582
_refine_ls_shift/su_max 0.000
_refine_ls_shift/su_mean 0.000
_refine_ls_structure_factor_coef Fsqd
_refine_ls_weighting_details 'calc w=1/[\s^2^(Fo^2^)+(0.0647P)^2^+2.0661P] where P=(Fo^2^+2Fc^2^)/3'
_refine_ls_weighting_scheme calc
_refine_ls_wR_factor_gt 0.1316
_refine_ls_wR_factor_ref 0.1595
_reflns_number_gt 1816
_reflns_number_total 3172
_reflns_threshold_expression >2sigma(I)
_cod_data_source_file jo102022g_si_002.cif
_cod_data_source_block p21c
_cod_database_code 4026180

loop_
_symmetry_equiv_pos_as_xyz
'x, y, z'
'-x, y+1/2, -z+1/2'
'-x, -y, -z'
'x, -y-1/2, z-1/2'

loop_
_atom_site_label
_atom_site_type_symbol
_atom_site_fract_x
_atom_site_fract_y
_atom_site_fract_z
_atom_site_U_iso_or_equiv
_atom_site_adp_type
_atom_site_occupancy
_atom_site_symmetry_multiplicity
_atom_site_calc_flag
_atom_site_refinement_flags
Br1 Br 0.85888(8) 1.02601(7) 0.08867(5) 0.0892(4) Uani 1 1 d .
C1 C 0.4241(6) 0.9007(4) 0.0922(3) 0.0414(13) Uani 1 1 d .
H1 H 0.3367 0.9268 0.1097 0.050 Uiso 1 1 calc R
C2 C 0.5543(7) 0.9678(5) 0.1036(3) 0.0508(15) Uani 1 1 d .
H2 H 0.5553 1.0382 0.1294 0.061 Uiso 1 1 calc R
C3 C 0.6817(7) 0.9302(5) 0.0769(3) 0.0481(15) Uani 1 1 d .
C4 C 0.6831(6) 0.8257(5) 0.0383(3) 0.0446(14) Uani 1 1 d .
H4 H 0.7697 0.8010 0.0194 0.054 Uiso 1 1 calc R
C5 C 0.5521(6) 0.7590(4) 0.0288(3) 0.0374(12) Uani 1 1 d .
H5 H 0.5523 0.6878 0.0040 0.045 Uiso 1 1 calc R
C6 C 0.4218(5) 0.7944(4) 0.0546(2) 0.0310(11) Uani 1 1 d .
C7 C 0.2788(5) 0.7214(4) 0.0464(2) 0.0297(11) Uani 1 1 d .
H7 H 0.1923 0.7742 0.0460 0.036 Uiso 1 1 calc R
C8 C 0.2808(5) 0.6380(4) 0.1177(2) 0.0293(11) Uani 1 1 d .
H8 H 0.1891 0.5894 0.1103 0.035 Uiso 1 1 calc R
C9 C 0.4244(6) 0.5641(4) 0.1294(3) 0.0348(12) Uani 1 1 d .
C10 C 0.5230(6) 0.6096(4) 0.1994(3) 0.0365(12) Uani 1 1 d .
C11 C 0.6737(6) 0.5806(5) 0.2297(3) 0.0503(15) Uani 1 1 d .
H11 H 0.7248 0.5222 0.2079 0.060 Uiso 1 1 calc R
C12 C 0.7436(7) 0.6434(6) 0.2941(3) 0.0611(18) Uani 1 1 d .
H12 H 0.8445 0.6274 0.3161 0.073 Uiso 1 1 calc R
C13 C 0.6647(7) 0.7297(6) 0.3262(3) 0.0555(16) Uani 1 1 d .
H13 H 0.7152 0.7710 0.3688 0.067 Uiso 1 1 calc R
C14 C 0.5165(6) 0.7562(5) 0.2975(3) 0.0438(14) Uani 1 1 d .
H14 H 0.4649 0.8134 0.3203 0.053 Uiso 1 1 calc R
C15 C 0.4452(6) 0.6942(4) 0.2329(2) 0.0344(12) Uani 1 1 d .
C16 C 0.2506(5) 0.6549(4) -0.0315(3) 0.0371(12) Uani 1 1 d .
H16A H 0.2763 0.7041 -0.0726 0.045 Uiso 1 1 calc R
H16B H 0.3173 0.5881 -0.0273 0.045 Uiso 1 1 calc R
C17 C 0.1740(6) 0.7505(4) 0.2215(3) 0.0367(12) Uani 1 1 d .
C18 C 0.0194(6) 0.7398(5) 0.1732(3) 0.0568(16) Uani 1 1 d .
H18A H -0.0528 0.7831 0.1970 0.085 Uiso 1 1 calc R
H18B H -0.0104 0.6601 0.1698 0.085 Uiso 1 1 calc R
H18C H 0.0215 0.7694 0.1217 0.085 Uiso 1 1 calc R
N1 N 0.0879(6) 0.6159(5) -0.0533(2) 0.0519(13) Uani 1 1 d .
N2 N 0.2938(4) 0.7039(3) 0.1913(2) 0.0296(9) Uani 1 1 d .
O1 O -0.0141(5) 0.6793(5) -0.0396(3) 0.0895(16) Uani 1 1 d .
O2 O 0.0661(6) 0.5237(5) -0.0853(3) 0.0907(16) Uani 1 1 d .
O3 O 0.4486(4) 0.4859(3) 0.0860(2) 0.0479(10) Uani 1 1 d .
O4 O 0.1949(4) 0.7993(4) 0.2848(2) 0.0612(11) Uani 1 1 d .

loop_
_atom_site_aniso_label
_atom_site_aniso_U_11
_atom_site_aniso_U_22
_atom_site_aniso_U_33
_atom_site_aniso_U_23
_atom_site_aniso_U_13
_atom_site_aniso_U_12
Br1 0.0652(5) 0.0620(5) 0.1256(7) 0.0164(4) -0.0261(4) -0.0310(4)
C1 0.051(3) 0.029(3) 0.042(3) -0.004(2) 0.005(2) 0.005(3)
C2 0.072(4) 0.028(3) 0.048(3) -0.007(3) -0.003(3) -0.009(3)
C3 0.049(4) 0.040(3) 0.049(3) 0.008(3) -0.011(3) -0.014(3)
C4 0.037(3) 0.046(4) 0.048(3) 0.001(3) -0.002(2) 0.002(3)
C5 0.039(3) 0.034(3) 0.036(3) -0.005(2) -0.003(2) -0.001(2)
C6 0.036(3) 0.032(3) 0.023(2) 0.003(2) 0.001(2) -0.002(2)
C7 0.031(3) 0.030(3) 0.026(2) -0.003(2) 0.0005(19) 0.006(2)
C8 0.030(3) 0.029(3) 0.027(2) -0.002(2) 0.001(2) -0.003(2)
C9 0.042(3) 0.031(3) 0.031(3) 0.009(2) 0.007(2) -0.003(2)
C10 0.040(3) 0.035(3) 0.032(3) 0.009(2) 0.000(2) -0.002(2)
C11 0.046(3) 0.050(4) 0.054(3) 0.015(3) 0.006(3) 0.011(3)
C12 0.041(3) 0.087(5) 0.046(3) 0.022(3) -0.016(3) 0.001(3)
C13 0.052(4) 0.070(4) 0.039(3) 0.004(3) -0.009(3) -0.017(3)
C14 0.050(3) 0.045(3) 0.033(3) -0.003(2) -0.002(2) -0.012(3)
C15 0.040(3) 0.037(3) 0.025(2) 0.005(2) 0.001(2) -0.002(2)
C16 0.036(3) 0.043(3) 0.031(3) -0.005(2) 0.000(2) -0.001(2)
C17 0.039(3) 0.041(3) 0.032(3) -0.001(2) 0.010(2) -0.002(2)
C18 0.042(3) 0.070(4) 0.061(4) -0.010(3) 0.013(3) 0.004(3)
N1 0.049(3) 0.067(4) 0.036(2) -0.008(2) -0.005(2) -0.017(3)
N2 0.032(2) 0.030(2) 0.0251(19) -0.0050(17) -0.0001(17) -0.0026(18)
O1 0.035(3) 0.132(5) 0.095(4) -0.027(3) -0.008(2) 0.008(3)
O2 0.080(3) 0.090(4) 0.103(4) -0.046(3) 0.018(3) -0.045(3)
O3 0.066(3) 0.034(2) 0.044(2) -0.0052(18) 0.0102(18) 0.0119(19)
O4 0.062(3) 0.078(3) 0.045(2) -0.026(2) 0.0117(19) 0.003(2)

loop_
_atom_type_symbol
_atom_type_description
_atom_type_scat_dispersion_real
_atom_type_scat_dispersion_imag
_atom_type_scat_source
C C 0.0033 0.0016 'International Tables Vol C Tables 4.2.6.8 and 6.1.1.4'
H H 0.0000 0.0000 'International Tables Vol C Tables 4.2.6.8 and 6.1.1.4'
N N 0.0061 0.0033 'International Tables Vol C Tables 4.2.6.8 and 6.1.1.4'
O O 0.0106 0.0060 'International Tables Vol C Tables 4.2.6.8 and 6.1.1.4'
Br Br -0.2901 2.4595 'International Tables Vol C Tables 4.2.6.8 and 6.1.1.4'

loop_
_geom_angle_atom_site_label_1
_geom_angle_atom_site_label_2
_geom_angle_atom_site_label_3
_geom_angle
C2 C1 C6 120.8(5)
C2 C1 H1 119.6
C6 C1 H1 119.6
C3 C2 C1 119.6(5)
C3 C2 H2 120.2
C1 C2 H2 120.2
C2 C3 C4 121.2(5)
C2 C3 Br1 119.6(4)
C4 C3 Br1 119.1(5)
C5 C4 C3 118.2(5)
C5 C4 H4 120.9
C3 C4 H4 120.9
C6 C5 C4 122.0(5)
C6 C5 H5 119.0
C4 C5 H5 119.0
C5 C6 C1 118.2(5)
C5 C6 C7 122.8(4)
C1 C6 C7 119.0(5)
C6 C7 C16 111.9(4)
C6 C7 C8 111.9(3)
C16 C7 C8 111.3(4)
C6 C7 H7 107.1
C16 C7 H7 107.1
C8 C7 H7 107.1
N2 C8 C9 103.5(3)
N2 C8 C7 110.7(4)
C9 C8 C7 110.5(4)
N2 C8 H8 110.6
C9 C8 H8 110.6
C7 C8 H8 110.6
O3 C9 C10 129.4(5)
O3 C9 C8 124.5(4)
C10 C9 C8 106.1(4)
C15 C10 C11 121.9(5)
C15 C10 C9 109.4(4)
C11 C10 C9 128.7(5)
C12 C11 C10 116.6(6)
C12 C11 H11 121.7
C10 C11 H11 121.7
C13 C12 C11 120.8(5)
C13 C12 H12 119.6
C11 C12 H12 119.6
C14 C13 C12 122.5(5)
C14 C13 H13 118.7
C12 C13 H13 118.7
C13 C14 C15 117.3(5)
C13 C14 H14 121.4
C15 C14 H14 121.4
C10 C15 C14 120.9(5)
C10 C15 N2 109.9(4)
C14 C15 N2 129.2(5)
N1 C16 C7 112.3(4)
N1 C16 H16A 109.1
C7 C16 H16A 109.1
N1 C16 H16B 109.1
C7 C16 H16B 109.1
H16A C16 H16B 107.9
O4 C17 N2 121.1(4)
O4 C17 C18 122.0(5)
N2 C17 C18 116.9(4)
C17 C18 H18A 109.5
C17 C18 H18B 109.5
H18A C18 H18B 109.5
C17 C18 H18C 109.5
H18A C18 H18C 109.5
H18B C18 H18C 109.5
O2 N1 O1 123.9(5)
O2 N1 C16 117.2(5)
O1 N1 C16 118.9(5)
C17 N2 C15 124.4(4)
C17 N2 C8 125.6(4)
C15 N2 C8 109.2(4)

loop_
_geom_bond_atom_site_label_1
_geom_bond_atom_site_label_2
_geom_bond_distance
Br1 C3 1.906(5)
C1 C2 1.378(7)
C1 C6 1.391(7)
C1 H1 0.9300
C2 C3 1.364(8)
C2 H2 0.9300
C3 C4 1.384(8)
C4 C5 1.382(7)
C4 H4 0.9300
C5 C6 1.371(7)
C5 H5 0.9300
C6 C7 1.512(6)
C7 C16 1.538(6)
C7 C8 1.566(6)
C7 H7 0.9800
C8 N2 1.475(5)
C8 C9 1.520(7)
C8 H8 0.9800
C9 O3 1.221(6)
C9 C10 1.469(7)
C10 C15 1.382(7)
C10 C11 1.392(7)
C11 C12 1.389(8)
C11 H11 0.9300
C12 C13 1.390(8)
C12 H12 0.9300
C13 C14 1.359(7)
C13 H13 0.9300
C14 C15 1.391(6)
C14 H14 0.9300
C15 N2 1.417(6)
C16 N1 1.498(6)
C16 H16A 0.9700
C16 H16B 0.9700
C17 O4 1.221(6)
C17 N2 1.372(6)
C17 C18 1.486(7)
C18 H18A 0.9600
C18 H18B 0.9600
C18 H18C 0.9600
N1 O2 1.204(6)
N1 O1 1.219(6)

loop_
_geom_torsion_atom_site_label_1
_geom_torsion_atom_site_label_2
_geom_torsion_atom_site_label_3
_geom_torsion_atom_site_label_4
_geom_torsion
C6 C1 C2 C3 0.9(8)
C1 C2 C3 C4 0.0(8)
C1 C2 C3 Br1 177.3(4)
C2 C3 C4 C5 -1.1(8)
Br1 C3 C4 C5 -178.4(4)
C3 C4 C5 C6 1.4(7)
C4 C5 C6 C1 -0.5(7)
C4 C5 C6 C7 -178.5(4)
C2 C1 C6 C5 -0.6(7)
C2 C1 C6 C7 177.4(4)
C5 C6 C7 C16 -37.6(6)
C1 C6 C7 C16 144.5(4)
C5 C6 C7 C8 88.1(5)
C1 C6 C7 C8 -89.8(5)
C6 C7 C8 N2 59.2(5)
C16 C7 C8 N2 -174.8(4)
C6 C7 C8 C9 -55.0(5)
C16 C7 C8 C9 71.0(5)
N2 C8 C9 O3 170.2(4)
C7 C8 C9 O3 -71.1(6)
N2 C8 C9 C10 -11.8(5)
C7 C8 C9 C10 106.8(4)
O3 C9 C10 C15 -176.6(5)
C8 C9 C10 C15 5.6(5)
O3 C9 C10 C11 5.7(9)
C8 C9 C10 C11 -172.1(5)
C15 C10 C11 C12 -1.8(8)
C9 C10 C11 C12 175.6(5)
C10 C11 C12 C13 0.5(8)
C11 C12 C13 C14 1.0(9)
C12 C13 C14 C15 -1.1(8)
C11 C10 C15 C14 1.7(8)
C9 C10 C15 C14 -176.2(4)
C11 C10 C15 N2 -178.7(5)
C9 C10 C15 N2 3.4(5)
C13 C14 C15 C10 -0.2(7)
C13 C14 C15 N2 -179.7(5)
C6 C7 C16 N1 -160.3(4)
C8 C7 C16 N1 73.7(5)
C7 C16 N1 O2 -144.0(5)
C7 C16 N1 O1 37.8(6)
O4 C17 N2 C15 8.3(7)
C18 C17 N2 C15 -172.3(5)
O4 C17 N2 C8 176.6(4)
C18 C17 N2 C8 -4.1(7)
C10 C15 N2 C17 158.4(4)
C14 C15 N2 C17 -22.0(8)
C10 C15 N2 C8 -11.5(5)
C14 C15 N2 C8 168.1(5)
C9 C8 N2 C17 -155.6(4)
C7 C8 N2 C17 86.0(5)
C9 C8 N2 C15 14.2(5)
C7 C8 N2 C15 -104.3(4)
